data_7026383
loop_
_publ_author_name
'Mooney, Aine'
'Corry, Alan J.'
'N\'i Ruairc, Cliodhna'
'Mahgoub, Thamir'
'O'Sullivan, Dermot'
'O'Donovan, Norma'
'Crown, John'
'Varughese, Sunil'
'Draper, Sylvia M.'
'Rai, Dilip K.'
'Kenny, Peter T. M.'

_publ_section_title
;
 Synthesis, characterisation and biological evaluation of
 N-(ferrocenyl)naphthoyl amino acid esters as anticancer agents.
;
_journal_issue 35
_journal_name_full 'Dalton transactions (Cambridge, England : 2003)'
_journal_page_first 8228
_journal_page_last 8239
_journal_paper_doi 10.1039/c0dt00377h
_journal_volume 39
_journal_year 2010
_chemical_formula_sum 'C22 H18 Fe O2'
_chemical_formula_weight 370.21
_chemical_name_common methyl-6-ferrocenylnaphthalene-2-carboxylate
_chemical_name_systematic
;
?
;
_space_group_IT_number 14
_symmetry_cell_setting monoclinic
_symmetry_space_group_name_Hall '-P 2yn'
_symmetry_space_group_name_H-M 'P 1 21/n 1'
_atom_sites_solution_hydrogens geom
_atom_sites_solution_primary direct
_atom_sites_solution_secondary difmap
_audit_creation_method SHELXL-97
_cell_angle_alpha 90.00
_cell_angle_beta 92.273(3)
_cell_angle_gamma 90.00
_cell_formula_units_Z 4
_cell_length_a 14.7851(17)
_cell_length_b 6.1301(7)
_cell_length_c 18.161(2)
_cell_measurement_reflns_used 1556
_cell_measurement_temperature 298(2)
_cell_measurement_theta_max 44.554
_cell_measurement_theta_min 4.49
_cell_volume 1644.7(3)
_computing_cell_refinement SAINTPLUS
_computing_data_collection SMART
_computing_data_reduction SAINTPLUS
_computing_structure_refinement 'SHELXTL (Sheldrick, 1997)'
_computing_structure_solution 'SHELXTL (Sheldrick, 1990)'
_diffrn_ambient_temperature 298(2)
_diffrn_measured_fraction_theta_full 0.998
_diffrn_measured_fraction_theta_max 0.998
_diffrn_measurement_device_type 'Bruker APEX area detector'
_diffrn_measurement_method 'phi and omega scan'
_diffrn_radiation_monochromator graphite
_diffrn_radiation_source 'fine-focus sealed tube'
_diffrn_radiation_type MoK\a
_diffrn_radiation_wavelength 0.71073
_diffrn_reflns_av_R_equivalents 0.0389
_diffrn_reflns_av_sigmaI/netI 0.0494
_diffrn_reflns_limit_h_max 17
_diffrn_reflns_limit_h_min -14
_diffrn_reflns_limit_k_max 7
_diffrn_reflns_limit_k_min -7
_diffrn_reflns_limit_l_max 21
_diffrn_reflns_limit_l_min -21
_diffrn_reflns_number 9115
_diffrn_reflns_theta_full 25.00
_diffrn_reflns_theta_max 25.00
_diffrn_reflns_theta_min 1.74
_exptl_absorpt_coefficient_mu 0.929
_exptl_absorpt_correction_T_max 0.8888
_exptl_absorpt_correction_T_min 0.7876
_exptl_absorpt_correction_type empirical
_exptl_absorpt_process_details 'SADABS; Sheldrick, 1997'
_exptl_crystal_colour Red
_exptl_crystal_density_diffrn 1.495
_exptl_crystal_density_method 'not measured'
_exptl_crystal_description Block
_exptl_crystal_F_000 768
_exptl_crystal_size_max 0.27
_exptl_crystal_size_mid 0.19
_exptl_crystal_size_min 0.13
_refine_diff_density_max 0.439
_refine_diff_density_min -0.202
_refine_diff_density_rms 0.066
_refine_ls_extinction_method none
_refine_ls_goodness_of_fit_ref 1.020
_refine_ls_hydrogen_treatment constr
_refine_ls_matrix_type full
_refine_ls_number_parameters 226
_refine_ls_number_reflns 2883
_refine_ls_number_restraints 0
_refine_ls_restrained_S_all 1.020
_refine_ls_R_factor_all 0.0627
_refine_ls_R_factor_gt 0.0469
_refine_ls_shift/su_max 0.000
_refine_ls_shift/su_mean 0.000
_refine_ls_structure_factor_coef Fsqd
_refine_ls_weighting_details 'calc w=1/[\s^2^(Fo^2^)+(0.0675P)^2^+0.3355P] where P=(Fo^2^+2Fc^2^)/3'
_refine_ls_weighting_scheme calc
_refine_ls_wR_factor_gt 0.1146
_refine_ls_wR_factor_ref 0.1220
_reflns_number_gt 2269
_reflns_number_total 2883
_reflns_threshold_expression >2sigma(I)
_cod_data_source_file c0dt00377h.txt
_cod_data_source_block am6FcOMe
_cod_depositor_comments
;
The following automatic conversions were performed:

'_symmetry_cell_setting' value 'Monoclinic' changed to 'monoclinic'
according to /home/saulius/struct/CIF-dictionaries/cif_core.dic
dictionary named 'cif_core.dic' version 2.4.2 from 2011-04-26.

Automatic conversion script
Id: cif_fix_values 1891 2012-01-12 08:04:46Z andrius 
;
_cod_original_cell_volume 1644.8(3)
_cod_original_sg_symbol_H-M 'P 21/n'
_cod_database_code 7026383

loop_
_symmetry_equiv_pos_as_xyz
'x, y, z'
'-x+1/2, y+1/2, -z+1/2'
'-x, -y, -z'
'x-1/2, -y-1/2, z-1/2'

loop_
_atom_site_label
_atom_site_type_symbol
_atom_site_fract_x
_atom_site_fract_y
_atom_site_fract_z
_atom_site_U_iso_or_equiv
_atom_site_adp_type
_atom_site_occupancy
_atom_site_symmetry_multiplicity
_atom_site_calc_flag
_atom_site_refinement_flags
C1 C 0.9841(4) -0.0087(13) 0.1835(2) 0.106(2) Uani 1 1 d .
H1A H 1.0393 -0.0692 0.1635 0.127 Uiso 1 1 calc R
C3 C 0.8449(3) 0.0283(10) 0.2259(2) 0.0816(15) Uani 1 1 d .
H3A H 0.7824 -0.0009 0.2393 0.098 Uiso 1 1 calc R
C4 C 0.8894(4) 0.2121(9) 0.2391(2) 0.0822(14) Uani 1 1 d .
H4A H 0.8649 0.3413 0.2630 0.099 Uiso 1 1 calc R
C5 C 0.9721(3) 0.1945(10) 0.2148(3) 0.0900(17) Uani 1 1 d .
H5A H 1.0181 0.3095 0.2181 0.108 Uiso 1 1 calc R
C2 C 0.8997(5) -0.1149(7) 0.1921(2) 0.0931(19) Uani 1 1 d .
H2A H 0.8847 -0.2654 0.1779 0.112 Uiso 1 1 calc R
C7 C 0.8892(3) 0.4078(6) 0.0579(2) 0.0584(10) Uani 1 1 d .
H7A H 0.9256 0.5398 0.0661 0.070 Uiso 1 1 calc R
C11 C 0.6819(2) 0.0657(5) 0.06907(15) 0.0405(7) Uani 1 1 d .
C21 C 0.2711(2) -0.2100(6) 0.14837(18) 0.0517(9) Uani 1 1 d .
C6 C 0.9183(2) 0.2150(6) 0.02307(18) 0.0568(9) Uani 1 1 d .
H6A H 0.9778 0.1897 0.0026 0.068 Uiso 1 1 calc R
C8 C 0.8001(2) 0.3781(5) 0.07951(19) 0.0496(8) Uani 1 1 d .
H8A H 0.7637 0.4859 0.1049 0.060 Uiso 1 1 calc R
C10 C 0.8456(2) 0.0665(6) 0.02326(17) 0.0486(8) Uani 1 1 d .
H10A H 0.8466 -0.0820 0.0033 0.058 Uiso 1 1 calc R
C18 C 0.4616(2) 0.1912(5) 0.15421(16) 0.0457(8) Uani 1 1 d .
H18A H 0.4726 0.3304 0.1728 0.055 Uiso 1 1 calc R
C16 C 0.3610(2) -0.1153(5) 0.13574(16) 0.0438(8) Uani 1 1 d .
C15 C 0.4259(2) -0.2247(6) 0.09850(16) 0.0427(7) Uani 1 1 d .
H15A H 0.4133 -0.3634 0.0801 0.051 Uiso 1 1 calc R
C19 C 0.5303(2) 0.0803(5) 0.11617(15) 0.0388(7) Uani 1 1 d .
C20 C 0.6155(2) 0.1727(5) 0.10636(16) 0.0432(8) Uani 1 1 d .
H20A H 0.6279 0.3107 0.1256 0.052 Uiso 1 1 calc R
C14 C 0.5112(2) -0.1313(5) 0.08769(16) 0.0380(7) Uani 1 1 d .
C22 C 0.1791(2) -0.5243(7) 0.1357(2) 0.0646(10) Uani 1 1 d .
H22A H 0.1810 -0.6693 0.1159 0.097 Uiso 1 1 calc R
H22B H 0.1304 -0.4446 0.1117 0.097 Uiso 1 1 calc R
H22C H 0.1696 -0.5314 0.1876 0.097 Uiso 1 1 calc R
C9 C 0.7710(2) 0.1644(5) 0.05761(16) 0.0424(8) Uani 1 1 d .
C17 C 0.3801(2) 0.0954(5) 0.16355(17) 0.0467(8) Uani 1 1 d .
H17A H 0.3361 0.1699 0.1887 0.056 Uiso 1 1 calc R
C13 C 0.5792(2) -0.2391(5) 0.04964(16) 0.0433(7) Uani 1 1 d .
H13A H 0.5679 -0.3777 0.0306 0.052 Uiso 1 1 calc R
C12 C 0.6610(2) -0.1449(5) 0.04018(17) 0.0441(8) Uani 1 1 d .
H12A H 0.7043 -0.2196 0.0143 0.053 Uiso 1 1 calc R
O1 O 0.21100(18) -0.1186(5) 0.17828(17) 0.0771(8) Uani 1 1 d .
O2 O 0.26333(16) -0.4156(4) 0.12347(13) 0.0591(6) Uani 1 1 d .
Fe1 Fe 0.88233(3) 0.15134(7) 0.12883(2) 0.03975(19) Uani 1 1 d .

loop_
_atom_site_aniso_label
_atom_site_aniso_U_11
_atom_site_aniso_U_22
_atom_site_aniso_U_33
_atom_site_aniso_U_23
_atom_site_aniso_U_13
_atom_site_aniso_U_12
C1 0.076(3) 0.179(6) 0.063(3) 0.032(4) 0.009(2) 0.086(4)
C3 0.059(3) 0.132(5) 0.052(2) 0.034(3) -0.006(2) -0.024(3)
C4 0.107(4) 0.091(4) 0.047(2) -0.008(2) -0.017(2) 0.019(3)
C5 0.066(3) 0.122(5) 0.079(3) 0.029(3) -0.035(3) -0.039(3)
C2 0.181(6) 0.039(2) 0.056(3) 0.0108(19) -0.043(3) 0.001(3)
C7 0.066(2) 0.047(2) 0.062(2) 0.0178(18) 0.0038(19) -0.0075(18)
C11 0.0460(18) 0.0401(17) 0.0347(16) 0.0014(14) -0.0084(13) 0.0083(14)
C21 0.053(2) 0.058(2) 0.0434(19) 0.0049(17) -0.0023(16) 0.0051(18)
C6 0.062(2) 0.061(2) 0.049(2) 0.0107(18) 0.0146(17) -0.0014(19)
C8 0.058(2) 0.0349(18) 0.055(2) 0.0065(15) 0.0002(17) 0.0066(15)
C10 0.057(2) 0.050(2) 0.0393(18) -0.0017(15) 0.0032(15) -0.0007(17)
C18 0.058(2) 0.0417(19) 0.0377(17) -0.0071(14) -0.0012(14) 0.0114(15)
C16 0.0480(19) 0.049(2) 0.0342(16) 0.0042(14) -0.0012(14) 0.0086(15)
C15 0.0493(19) 0.0415(18) 0.0369(16) 0.0004(14) -0.0039(14) 0.0042(15)
C19 0.0491(19) 0.0370(17) 0.0296(15) -0.0004(13) -0.0066(13) 0.0081(14)
C20 0.056(2) 0.0365(18) 0.0366(16) -0.0035(14) -0.0074(14) 0.0041(15)
C14 0.0472(18) 0.0349(17) 0.0313(15) 0.0008(13) -0.0066(13) 0.0082(14)
C22 0.057(2) 0.072(3) 0.065(2) 0.005(2) 0.0007(18) -0.007(2)
C9 0.0477(19) 0.0433(19) 0.0356(16) 0.0027(14) -0.0061(14) 0.0064(15)
C17 0.052(2) 0.048(2) 0.0404(17) -0.0008(15) 0.0042(14) 0.0152(16)
C13 0.0500(19) 0.0366(18) 0.0427(17) -0.0069(14) -0.0054(14) 0.0070(16)
C12 0.048(2) 0.0424(19) 0.0417(17) -0.0051(14) -0.0017(14) 0.0140(15)
O1 0.0593(17) 0.076(2) 0.097(2) -0.0134(16) 0.0263(15) 0.0063(14)
O2 0.0567(15) 0.0567(16) 0.0640(16) -0.0030(13) 0.0058(12) -0.0027(12)
Fe1 0.0406(3) 0.0383(3) 0.0401(3) 0.0039(2) -0.00144(19) -0.00174(19)

loop_
_atom_type_symbol
_atom_type_description
_atom_type_scat_dispersion_real
_atom_type_scat_dispersion_imag
_atom_type_scat_source
C C 0.0033 0.0016 'International Tables Vol C Tables 4.2.6.8 and 6.1.1.4'
H H 0.0000 0.0000 'International Tables Vol C Tables 4.2.6.8 and 6.1.1.4'
O O 0.0106 0.0060 'International Tables Vol C Tables 4.2.6.8 and 6.1.1.4'
Fe Fe 0.3463 0.8444 'International Tables Vol C Tables 4.2.6.8 and 6.1.1.4'

loop_
_geom_angle_atom_site_label_1
_geom_angle_atom_site_label_2
_geom_angle_atom_site_label_3
_geom_angle
_geom_angle_publ_flag
C5 C1 C2 103.9(4) no
C5 C1 Fe1 70.1(2) no
C2 C1 Fe1 68.7(2) no
C4 C3 C2 109.3(4) no
C4 C3 Fe1 71.8(3) no
C2 C3 Fe1 69.9(2) no
C5 C4 C3 109.4(5) no
C5 C4 Fe1 70.7(3) no
C3 C4 Fe1 70.2(2) no
C4 C5 C1 110.2(5) no
C4 C5 Fe1 71.4(2) no
C1 C5 Fe1 69.9(2) no
C3 C2 C1 107.2(4) no
C3 C2 Fe1 70.6(2) no
C1 C2 Fe1 70.0(2) no
C8 C7 C6 108.8(3) no
C8 C7 Fe1 69.62(19) no
C6 C7 Fe1 70.2(2) no
C20 C11 C12 117.7(3) no
C20 C11 C9 122.1(3) no
C12 C11 C9 120.2(3) no
O1 C21 O2 122.5(4) yes
O1 C21 C16 125.1(4) yes
O2 C21 C16 112.4(3) yes
C10 C6 C7 107.0(3) no
C10 C6 Fe1 69.41(18) no
C7 C6 Fe1 69.2(2) no
C7 C8 C9 108.5(3) no
C7 C8 Fe1 70.1(2) no
C9 C8 Fe1 70.39(17) no
C6 C10 C9 109.5(3) no
C6 C10 Fe1 70.29(19) no
C9 C10 Fe1 70.24(18) no
C17 C18 C19 120.6(3) no
C15 C16 C17 119.3(3) no
C15 C16 C21 122.5(3) yes
C17 C16 C21 118.2(3) yes
C16 C15 C14 121.3(3) no
C20 C19 C14 119.3(3) no
C20 C19 C18 122.2(3) no
C14 C19 C18 118.5(3) no
C11 C20 C19 122.1(3) no
C15 C14 C13 122.6(3) no
C15 C14 C19 119.2(3) no
C13 C14 C19 118.2(3) no
C10 C9 C8 106.2(3) no
C10 C9 C11 127.1(3) no
C8 C9 C11 126.8(3) no
C10 C9 Fe1 69.11(18) no
C8 C9 Fe1 68.63(18) no
C11 C9 Fe1 126.5(2) no
C18 C17 C16 121.2(3) no
C12 C13 C14 121.3(3) no
C13 C12 C11 121.4(3) no
C21 O2 C22 116.5(3) yes
C2 Fe1 C3 39.5(2) no
C2 Fe1 C1 41.3(2) no
C3 Fe1 C1 67.27(19) no
C2 Fe1 C5 66.43(19) no
C3 Fe1 C5 64.46(18) no
C1 Fe1 C5 40.0(2) no
C2 Fe1 C8 150.5(2) no
C3 Fe1 C8 117.49(18) no
C1 Fe1 C8 165.6(3) no
C5 Fe1 C8 127.8(2) no
C2 Fe1 C4 65.50(19) no
C3 Fe1 C4 38.1(2) no
C1 Fe1 C4 66.2(2) no
C5 Fe1 C4 37.91(19) no
C8 Fe1 C4 108.39(17) no
C2 Fe1 C7 168.8(2) no
C3 Fe1 C7 149.8(2) no
C1 Fe1 C7 129.0(2) no
C5 Fe1 C7 109.81(17) no
C8 Fe1 C7 40.28(14) no
C4 Fe1 C7 118.60(19) no
C2 Fe1 C10 110.71(16) no
C3 Fe1 C10 130.91(19) no
C1 Fe1 C10 120.2(2) no
C5 Fe1 C10 154.1(2) no
C8 Fe1 C10 68.14(14) no
C4 Fe1 C10 166.68(19) no
C7 Fe1 C10 67.71(15) no
C2 Fe1 C6 131.2(2) no
C3 Fe1 C6 168.8(2) no
C1 Fe1 C6 109.68(16) no
C5 Fe1 C6 120.71(18) no
C8 Fe1 C6 68.27(15) no
C4 Fe1 C6 151.8(2) no
C7 Fe1 C6 40.53(15) no
C10 Fe1 C6 40.30(14) no
C2 Fe1 C9 118.24(18) no
C3 Fe1 C9 108.92(14) no
C1 Fe1 C9 152.8(3) no
C5 Fe1 C9 164.6(2) no
C8 Fe1 C9 40.98(13) no
C4 Fe1 C9 128.41(18) no
C7 Fe1 C9 68.33(14) no
C10 Fe1 C9 40.65(13) no
C6 Fe1 C9 68.54(14) no

loop_
_geom_bond_atom_site_label_1
_geom_bond_atom_site_label_2
_geom_bond_distance
_geom_bond_publ_flag
C1 C5 1.384(8) no
C1 C2 1.421(7) no
C1 Fe1 2.023(4) no
C3 C4 1.322(7) no
C3 C2 1.359(7) no
C3 Fe1 2.016(4) no
C4 C5 1.319(7) no
C4 Fe1 2.035(4) no
C5 Fe1 2.027(4) no
C2 Fe1 2.006(4) no
C7 C8 1.401(5) no
C7 C6 1.416(5) no
C7 Fe1 2.037(3) no
C11 C20 1.380(4) no
C11 C12 1.423(4) no
C11 C9 1.472(4) no
C21 O1 1.198(4) yes
C21 O2 1.343(4) yes
C21 C16 1.477(5) no
C6 C10 1.409(5) no
C6 Fe1 2.051(3) no
C8 C9 1.430(4) no
C8 Fe1 2.031(3) no
C10 C9 1.422(5) no
C10 Fe1 2.039(3) no
C18 C17 1.357(5) no
C18 C19 1.424(4) no
C16 C15 1.372(4) no
C16 C27 1.411(4) no
C15 C14 1.406(4) no
C19 C20 1.400(4) no
C19 C14 1.421(4) no
C14 C13 1.407(4) no
C22 O2 1.438(4) yes
C9 Fe1 2.054(3) no
C13 C12 1.357(4) no
